data_4310009
loop_
_publ_author_name
'F. Albert Cotton'
'Carlos A. Murillo'
'Salah E. Stiriba'
'Xiaoping Wang'
'Rongmin Yu'

_publ_section_title
;
Chiral Organometallic Triangles with Rh-Rh Bonds. 2. Compounds Prepared
from Enantiopure cis-Rh2(C6H4PPh2)2(OAc)2(HOAc)2 and Their Catalytic
Potentials
;
_journal_name_full 'Inorganic Chemistry'
_journal_page_first 8223
_journal_page_last 8233
_journal_paper_doi 10.1021/ic051282c
_journal_volume 44
_journal_year 2005
_chemical_formula_moiety 'C140 H111 Cl2 N5 O12 P6 Rh6, 2(C H2 Cl2)'
_chemical_formula_sum 'C142 H115 Cl6 N5 O12 P6 Rh6'
_chemical_formula_weight 3099.37
_chemical_name_systematic
; 
 ? 
;
_space_group_IT_number 4
_symmetry_cell_setting monoclinic
_symmetry_space_group_name_Hall 'P 2yb'
_symmetry_space_group_name_H-M 'P 1 21 1'
_atom_sites_solution_hydrogens geom
_atom_sites_solution_primary direct
_atom_sites_solution_secondary difmap
_audit_creation_method SHELXL-97
_cell_angle_alpha 90.00
_cell_angle_beta 112.984(2)
_cell_angle_gamma 90.00
_cell_formula_units_Z 2
_cell_length_a 15.259(2)
_cell_length_b 27.059(4)
_cell_length_c 17.021(2)
_cell_measurement_reflns_used 7696
_cell_measurement_temperature 213(2)
_cell_measurement_theta_max 27.50
_cell_measurement_theta_min 2.50
_cell_volume 6469.9(15)
_computing_cell_refinement SAINT
_computing_data_collection SMART
_computing_data_reduction SAINT
_computing_molecular_graphics 'SHELXTL (Siemens, 1996)'
_computing_publication_material CIFTAB
_computing_structure_refinement 'SHELXL-97 (Sheldrick, 1997)'
_computing_structure_solution 'SHELXS-97 (Sheldrick, 1990)'
_diffrn_ambient_temperature 213(2)
_diffrn_detector_area_resol_mean 0
_diffrn_measured_fraction_theta_full 0.990
_diffrn_measured_fraction_theta_max 0.990
_diffrn_measurement_device_type 'Bruker SMART 1000'
_diffrn_measurement_method '\w scans'
_diffrn_radiation_monochromator graphite
_diffrn_radiation_source 'Normal-focus sealed tube'
_diffrn_radiation_type MoK\a
_diffrn_radiation_wavelength 0.71073
_diffrn_reflns_av_R_equivalents 0.0226
_diffrn_reflns_av_sigmaI/netI 0.0401
_diffrn_reflns_limit_h_max 19
_diffrn_reflns_limit_h_min -19
_diffrn_reflns_limit_k_max 35
_diffrn_reflns_limit_k_min -29
_diffrn_reflns_limit_l_max 21
_diffrn_reflns_limit_l_min -22
_diffrn_reflns_number 42027
_diffrn_reflns_theta_full 27.62
_diffrn_reflns_theta_max 27.62
_diffrn_reflns_theta_min 1.45
_diffrn_standards_decay_% 0
_diffrn_standards_interval_count 0
_diffrn_standards_interval_time 0
_diffrn_standards_number 0
_exptl_absorpt_coefficient_mu 1.010
_exptl_absorpt_correction_T_max 0.9513
_exptl_absorpt_correction_T_min 0.7317
_exptl_absorpt_correction_type multi-scan
_exptl_absorpt_process_details sadabs
_exptl_crystal_colour red
_exptl_crystal_density_diffrn 1.591
_exptl_crystal_density_method 'not measured'
_exptl_crystal_description plate
_exptl_crystal_F_000 3120
_exptl_crystal_size_max 0.33
_exptl_crystal_size_mid 0.24
_exptl_crystal_size_min 0.05
_refine_diff_density_max 1.266
_refine_diff_density_min -0.786
_refine_diff_density_rms 0.097
_refine_ls_abs_structure_details 'Flack H D (1983), Acta Cryst. A39, 876-881'
_refine_ls_abs_structure_Flack -0.022(16)
_refine_ls_extinction_method none
_refine_ls_goodness_of_fit_ref 1.085
_refine_ls_hydrogen_treatment noref
_refine_ls_matrix_type full
_refine_ls_number_parameters 1564
_refine_ls_number_reflns 23577
_refine_ls_number_restraints 7
_refine_ls_restrained_S_all 1.090
_refine_ls_R_factor_all 0.0406
_refine_ls_R_factor_gt 0.0344
_refine_ls_shift/su_max 0.001
_refine_ls_shift/su_mean 0.000
_refine_ls_structure_factor_coef Fsqd
_refine_ls_weighting_details 'calc w=1/[\s^2^(Fo^2^)+(0.0418P)^2^+5.9249P] where P=(Fo^2^+2Fc^2^)/3'
_refine_ls_weighting_scheme calc
_refine_ls_wR_factor_gt 0.0838
_refine_ls_wR_factor_ref 0.0885
_reflns_number_gt 21491
_reflns_number_total 23577
_reflns_threshold_expression >2sigma(I)
_cod_data_source_file ic051282csi20050729_010330_06.cif
_cod_data_source_block RRR4
_cod_original_cell_volume 6469.7(15)
_cod_database_code 4310009

loop_
_symmetry_equiv_pos_as_xyz
'x, y, z'
'-x, y+1/2, -z'

loop_
_atom_site_label
_atom_site_type_symbol
_atom_site_fract_x
_atom_site_fract_y
_atom_site_fract_z
_atom_site_U_iso_or_equiv
_atom_site_adp_type
_atom_site_occupancy
_atom_site_symmetry_multiplicity
_atom_site_calc_flag
_atom_site_refinement_flags
_atom_site_disorder_assembly
_atom_site_disorder_group
Rh1 Rh 0.14681(2) -0.090604(14) 0.26363(2) 0.01888(8) Uani 1 1 d . . .
Rh2 Rh 0.27797(2) -0.056099(14) 0.22413(2) 0.01873(8) Uani 1 1 d . . .
Rh3 Rh 0.01751(2) 0.131645(14) 0.35983(2) 0.01857(8) Uani 1 1 d . . .
Rh4 Rh 0.13272(3) 0.173237(14) 0.30461(2) 0.01865(8) Uani 1 1 d . . .
Rh5 Rh 0.38365(3) 0.005602(15) 0.65974(2) 0.02077(8) Uani 1 1 d . . .
Rh6 Rh 0.49340(2) 0.057291(14) 0.61035(2) 0.01987(8) Uani 1 1 d . . .
P1 P 0.22203(9) -0.16267(5) 0.28804(8) 0.0222(3) Uani 1 1 d . . .
P2 P 0.18058(9) -0.05763(5) 0.08825(7) 0.0222(2) Uani 1 1 d . . .
P3 P -0.09866(9) 0.14574(5) 0.23232(8) 0.0222(3) Uani 1 1 d . . .
P4 P 0.12142(9) 0.23995(5) 0.37553(8) 0.0211(3) Uani 1 1 d . . .
P5 P 0.41182(9) 0.06037(6) 0.76331(8) 0.0263(3) Uani 1 1 d . . .
P6 P 0.59793(8) -0.00285(5) 0.65799(8) 0.0226(3) Uani 1 1 d . . .
O1 O 0.0910(2) -0.01763(13) 0.2415(2) 0.0218(7) Uani 1 1 d . . .
O2 O 0.2288(2) 0.01581(13) 0.2488(2) 0.0236(7) Uani 1 1 d . . .
O3 O 0.0755(2) 0.06469(13) 0.3281(2) 0.0241(7) Uani 1 1 d . . .
O4 O 0.1330(3) 0.10508(13) 0.2428(2) 0.0265(8) Uani 1 1 d . . .
O5 O 0.2338(2) -0.05810(14) 0.3867(2) 0.0237(7) Uani 1 1 d . . .
O6 O 0.3639(2) -0.05138(14) 0.3567(2) 0.0239(7) Uani 1 1 d . . .
O7 O 0.4152(2) 0.01947(13) 0.4880(2) 0.0232(7) Uani 1 1 d . . .
O8 O 0.3626(2) -0.03953(13) 0.5530(2) 0.0252(7) Uani 1 1 d . . .
O9 O 0.1381(2) 0.12344(14) 0.4767(2) 0.0245(8) Uani 1 1 d . . .
O10 O 0.2389(2) 0.13425(13) 0.4113(2) 0.0223(7) Uani 1 1 d . . .
O11 O 0.2718(2) 0.05133(14) 0.5676(2) 0.0246(8) Uani 1 1 d . . .
O12 O 0.3785(2) 0.10825(13) 0.5654(2) 0.0245(7) Uani 1 1 d . . .
N1 N 0.0394(3) -0.10424(17) 0.3202(3) 0.0270(10) Uani 1 1 d . . .
N3 N -0.0515(3) 0.07854(17) 0.4219(3) 0.0283(10) Uani 1 1 d . . .
N4 N 0.2551(3) 0.19388(18) 0.2653(3) 0.0300(10) Uani 1 1 d . . .
N5 N 0.2583(3) -0.03617(18) 0.6662(3) 0.0290(10) Uani 1 1 d . . .
N6 N 0.5530(3) 0.10649(17) 0.5323(3) 0.0269(9) Uani 1 1 d . . .
C1 C 0.3313(3) -0.1217(2) 0.2109(3) 0.0246(11) Uani 1 1 d . . .
C2 C 0.3013(3) -0.1672(2) 0.2330(3) 0.0247(11) Uani 1 1 d . . .
C3 C 0.3363(4) -0.2126(2) 0.2184(3) 0.0311(12) Uani 1 1 d . . .
H3A H 0.3140 -0.2422 0.2330 0.037 Uiso 1 1 calc R . .
C4 C 0.4033(4) -0.2139(2) 0.1828(4) 0.0359(13) Uani 1 1 d . . .
H4A H 0.4256 -0.2444 0.1716 0.043 Uiso 1 1 calc R . .
C5 C 0.4377(4) -0.1704(2) 0.1636(3) 0.0324(13) Uani 1 1 d . . .
H5A H 0.4844 -0.1713 0.1404 0.039 Uiso 1 1 calc R . .
C6 C 0.4035(4) -0.1251(2) 0.1782(3) 0.0292(12) Uani 1 1 d . . .
H6A H 0.4291 -0.0959 0.1661 0.035 Uiso 1 1 calc R . .
C7 C 0.1555(4) -0.2213(2) 0.2610(3) 0.0264(11) Uani 1 1 d . . .
C8 C 0.1554(4) -0.2548(2) 0.3234(4) 0.0423(15) Uani 1 1 d . . .
H8A H 0.1895 -0.2472 0.3812 0.051 Uiso 1 1 calc R . .
C9 C 0.1064(5) -0.2986(3) 0.3021(5) 0.058(2) Uani 1 1 d . . .
H9A H 0.1041 -0.3197 0.3452 0.069 Uiso 1 1 calc R . .
C10 C 0.0603(5) -0.3119(3) 0.2168(5) 0.0566(19) Uani 1 1 d . . .
H10A H 0.0306 -0.3429 0.2018 0.068 Uiso 1 1 calc R . .
C11 C 0.0588(5) -0.2790(3) 0.1548(4) 0.0492(17) Uani 1 1 d . . .
H11A H 0.0254 -0.2871 0.0971 0.059 Uiso 1 1 calc R . .
C12 C 0.1060(4) -0.2339(2) 0.1762(4) 0.0360(13) Uani 1 1 d . . .
H12A H 0.1042 -0.2119 0.1329 0.043 Uiso 1 1 calc R . .
C13 C 0.2963(3) -0.17262(19) 0.4019(3) 0.0248(10) Uani 1 1 d . . .
C14 C 0.2644(4) -0.1566(2) 0.4632(3) 0.0310(12) Uani 1 1 d . . .
H14A H 0.2054 -0.1404 0.4462 0.037 Uiso 1 1 calc R . .
C15 C 0.3181(4) -0.1641(3) 0.5494(4) 0.0395(14) Uani 1 1 d . . .
H15A H 0.2965 -0.1520 0.5905 0.047 Uiso 1 1 calc R . .
C16 C 0.4023(4) -0.1892(3) 0.5745(4) 0.0439(16) Uani 1 1 d . . .
H16A H 0.4378 -0.1953 0.6327 0.053 Uiso 1 1 calc R . .
C17 C 0.4346(4) -0.2054(3) 0.5147(4) 0.0454(16) Uani 1 1 d . . .
H17A H 0.4929 -0.2224 0.5322 0.054 Uiso 1 1 calc R . .
C18 C 0.3828(4) -0.1972(2) 0.4287(4) 0.0359(13) Uani 1 1 d . . .
H18A H 0.4064 -0.2082 0.3883 0.043 Uiso 1 1 calc R . .
C19 C 0.0709(3) -0.0896(2) 0.0720(3) 0.0249(10) Uani 1 1 d . . .
C20 C 0.0577(3) -0.10845(19) 0.1435(3) 0.0231(10) Uani 1 1 d . . .
C21 C -0.0290(4) -0.1333(2) 0.1252(4) 0.0316(12) Uani 1 1 d . . .
H21A H -0.0403 -0.1479 0.1705 0.038 Uiso 1 1 calc R . .
C22 C -0.0978(4) -0.1374(3) 0.0444(4) 0.0399(15) Uani 1 1 d . . .
H22A H -0.1545 -0.1544 0.0360 0.048 Uiso 1 1 calc R . .
C23 C -0.0853(4) -0.1169(2) -0.0254(4) 0.0387(14) Uani 1 1 d . . .
H23A H -0.1330 -0.1193 -0.0807 0.046 Uiso 1 1 calc R . .
C24 C -0.0007(4) -0.0931(2) -0.0107(3) 0.0317(12) Uani 1 1 d . . .
H24A H 0.0095 -0.0789 -0.0568 0.038 Uiso 1 1 calc R . .
C25 C 0.2288(3) -0.0874(2) 0.0163(3) 0.0256(10) Uani 1 1 d . . .
C26 C 0.1987(4) -0.1337(2) -0.0172(3) 0.0324(12) Uani 1 1 d . . .
H26A H 0.1484 -0.1492 -0.0080 0.039 Uiso 1 1 calc R . .
C27 C 0.2428(4) -0.1576(3) -0.0644(4) 0.0408(14) Uani 1 1 d . . .
H27A H 0.2214 -0.1890 -0.0874 0.049 Uiso 1 1 calc R . .
C28 C 0.3173(5) -0.1357(3) -0.0778(4) 0.0468(16) Uani 1 1 d . . .
H28A H 0.3453 -0.1518 -0.1112 0.056 Uiso 1 1 calc R . .
C29 C 0.3504(4) -0.0905(3) -0.0421(4) 0.0408(14) Uani 1 1 d . . .
H29A H 0.4026 -0.0759 -0.0496 0.049 Uiso 1 1 calc R . .
C30 C 0.3076(4) -0.0665(2) 0.0044(3) 0.0354(13) Uani 1 1 d . . .
H30A H 0.3311 -0.0356 0.0288 0.042 Uiso 1 1 calc R . .
C31 C 0.1404(4) 0.0043(2) 0.0441(3) 0.0302(11) Uani 1 1 d . . .
C32 C 0.1862(5) 0.0330(3) 0.0039(6) 0.064(2) Uani 1 1 d . . .
H32A H 0.2336 0.0190 -0.0115 0.077 Uiso 1 1 calc R . .
C33 C 0.1618(6) 0.0824(3) -0.0134(7) 0.087(3) Uani 1 1 d . . .
H33A H 0.1952 0.1017 -0.0384 0.104 Uiso 1 1 calc R . .
C34 C 0.0899(6) 0.1042(3) 0.0049(5) 0.066(2) Uani 1 1 d . . .
H34A H 0.0754 0.1379 -0.0060 0.079 Uiso 1 1 calc R . .
C35 C 0.0409(5) 0.0751(3) 0.0393(4) 0.0458(17) Uani 1 1 d . . .
H35A H -0.0102 0.0883 0.0502 0.055 Uiso 1 1 calc R . .
C36 C 0.0664(4) 0.0260(2) 0.0582(3) 0.0356(13) Uani 1 1 d . . .
H36A H 0.0314 0.0067 0.0817 0.043 Uiso 1 1 calc R . .
C37 C -0.0628(4) 0.1885(2) 0.1677(3) 0.0249(11) Uani 1 1 d . . .
C38 C 0.0349(3) 0.20063(19) 0.1958(3) 0.0234(10) Uani 1 1 d . . .
C39 C 0.0594(4) 0.2317(2) 0.1412(3) 0.0284(11) Uani 1 1 d . . .
H39A H 0.1238 0.2401 0.1567 0.034 Uiso 1 1 calc R . .
C41 C -0.1027(4) 0.2396(2) 0.0416(3) 0.0370(13) Uani 1 1 d . . .
H41A H -0.1481 0.2527 -0.0091 0.044 Uiso 1 1 calc R . .
C42 C -0.1307(4) 0.2094(2) 0.0928(3) 0.0348(13) Uani 1 1 d . . .
H42A H -0.1957 0.2027 0.0777 0.042 Uiso 1 1 calc R . .
C43 C -0.2096(4) 0.1752(3) 0.2288(3) 0.0333(13) Uani 1 1 d . . .
C44 C -0.2922(5) 0.1488(3) 0.2141(5) 0.062(2) Uani 1 1 d . . .
H44A H -0.2969 0.1149 0.2008 0.075 Uiso 1 1 calc R . .
C45 C -0.3695(6) 0.1754(4) 0.2200(7) 0.092(4) Uani 1 1 d . . .
H45A H -0.4257 0.1583 0.2129 0.111 Uiso 1 1 calc R . .
C46 C -0.3648(7) 0.2240(5) 0.2355(7) 0.094(4) Uani 1 1 d . . .
H46A H -0.4177 0.2405 0.2383 0.113 Uiso 1 1 calc R . .
C47 C -0.2881(6) 0.2482(4) 0.2468(4) 0.065(2) Uani 1 1 d . . .
H47A H -0.2865 0.2825 0.2562 0.078 Uiso 1 1 calc R . .
C48 C -0.2086(5) 0.2250(3) 0.2452(4) 0.0459(17) Uani 1 1 d . . .
H48A H -0.1530 0.2434 0.2555 0.055 Uiso 1 1 calc R . .
C49 C -0.1432(4) 0.0918(2) 0.1627(3) 0.0293(12) Uani 1 1 d . . .
C50 C -0.1150(4) 0.0447(2) 0.1925(4) 0.0353(13) Uani 1 1 d . . .
H50A H -0.0767 0.0400 0.2505 0.042 Uiso 1 1 calc R . .
C51 C -0.1416(4) 0.0043(3) 0.1390(4) 0.0496(16) Uani 1 1 d . . .
H51A H -0.1196 -0.0273 0.1606 0.060 Uiso 1 1 calc R . .
C52 C -0.2005(5) 0.0098(3) 0.0535(4) 0.0528(18) Uani 1 1 d . . .
H52A H -0.2181 -0.0177 0.0168 0.063 Uiso 1 1 calc R . .
C53 C -0.2326(6) 0.0565(3) 0.0238(5) 0.071(2) Uani 1 1 d . . .
H53A H -0.2744 0.0609 -0.0334 0.085 Uiso 1 1 calc R . .
C54 C -0.2038(6) 0.0967(3) 0.0776(4) 0.060(2) Uani 1 1 d . . .
H54A H -0.2259 0.1283 0.0560 0.072 Uiso 1 1 calc R . .
C55 C 0.0184(3) 0.2389(2) 0.4044(3) 0.0256(11) Uani 1 1 d . . .
C56 C -0.0237(3) 0.19220(19) 0.4033(3) 0.0218(10) Uani 1 1 d . . .
C57 C -0.0953(4) 0.1914(2) 0.4358(3) 0.0288(11) Uani 1 1 d . . .
H57A H -0.1232 0.1610 0.4390 0.035 Uiso 1 1 calc R . .
C58 C -0.1264(4) 0.2334(2) 0.4631(4) 0.0324(13) Uani 1 1 d . . .
H58A H -0.1737 0.2309 0.4854 0.039 Uiso 1 1 calc R . .
C59 C -0.0888(4) 0.2788(2) 0.4578(4) 0.0358(13) Uani 1 1 d . . .
H59A H -0.1125 0.3075 0.4737 0.043 Uiso 1 1 calc R . .
C60 C -0.0158(4) 0.2820(2) 0.4290(3) 0.0299(12) Uani 1 1 d . . .
H60A H 0.0108 0.3129 0.4259 0.036 Uiso 1 1 calc R . .
C61 C 0.1105(3) 0.3012(2) 0.3257(3) 0.0243(10) Uani 1 1 d . . .
C62 C 0.0279(4) 0.3134(2) 0.2559(3) 0.0270(11) Uani 1 1 d . . .
H62A H -0.0221 0.2904 0.2359 0.032 Uiso 1 1 calc R . .
C63 C 0.0179(4) 0.3587(2) 0.2155(3) 0.0310(12) Uani 1 1 d . . .
H63A H -0.0372 0.3657 0.1670 0.037 Uiso 1 1 calc R . .
C64 C 0.0888(4) 0.3933(2) 0.2465(4) 0.0394(14) Uani 1 1 d . . .
H64A H 0.0818 0.4242 0.2196 0.047 Uiso 1 1 calc R . .
C65 C 0.1709(4) 0.3829(2) 0.3176(4) 0.0442(15) Uani 1 1 d . . .
H65A H 0.2189 0.4070 0.3393 0.053 Uiso 1 1 calc R . .
C66 C 0.1821(4) 0.3371(2) 0.3566(4) 0.0346(13) Uani 1 1 d . . .
H66A H 0.2381 0.3300 0.4042 0.042 Uiso 1 1 calc R . .
C67 C 0.2245(3) 0.25074(19) 0.4770(3) 0.0248(10) Uani 1 1 d . . .
C68 C 0.2176(4) 0.2823(2) 0.5399(3) 0.0357(13) Uani 1 1 d . . .
H68A H 0.1589 0.2970 0.5321 0.043 Uiso 1 1 calc R . .
C69 C 0.2972(5) 0.2916(3) 0.6133(4) 0.0450(16) Uani 1 1 d . . .
H69A H 0.2921 0.3133 0.6545 0.054 Uiso 1 1 calc R . .
C70 C 0.3829(4) 0.2701(3) 0.6273(4) 0.0457(16) Uani 1 1 d . . .
H70A H 0.4360 0.2767 0.6778 0.055 Uiso 1 1 calc R . .
C71 C 0.3909(4) 0.2386(2) 0.5665(4) 0.0396(14) Uani 1 1 d . . .
H71A H 0.4495 0.2231 0.5764 0.048 Uiso 1 1 calc R . .
C72 C 0.3127(4) 0.2295(2) 0.4905(4) 0.0321(12) Uani 1 1 d . . .
H72A H 0.3194 0.2090 0.4486 0.039 Uiso 1 1 calc R . .
C73 C 0.5152(4) 0.0987(2) 0.7802(3) 0.0272(11) Uani 1 1 d . . .
C74 C 0.5556(4) 0.0956(2) 0.7189(3) 0.0270(11) Uani 1 1 d . . .
C75 C 0.6381(4) 0.1249(2) 0.7370(3) 0.0324(12) Uani 1 1 d . . .
H75A H 0.6672 0.1248 0.6975 0.039 Uiso 1 1 calc R . .
C76 C 0.6777(4) 0.1532(2) 0.8087(4) 0.0397(14) Uani 1 1 d . . .
H76A H 0.7333 0.1714 0.8180 0.048 Uiso 1 1 calc R . .
C77 C 0.6357(5) 0.1551(2) 0.8675(4) 0.0444(16) Uani 1 1 d . . .
H77A H 0.6625 0.1748 0.9167 0.053 Uiso 1 1 calc R . .
C78 C 0.5544(4) 0.1281(2) 0.8536(4) 0.0390(14) Uani 1 1 d . . .
H78A H 0.5255 0.1293 0.8932 0.047 Uiso 1 1 calc R . .
C79 C 0.4367(4) 0.0428(2) 0.8748(3) 0.0314(12) Uani 1 1 d . . .
C80 C 0.3909(4) 0.0642(3) 0.9230(4) 0.0471(17) Uani 1 1 d . . .
H80A H 0.3373 0.0845 0.8966 0.056 Uiso 1 1 calc R . .
C81 C 0.4251(5) 0.0554(3) 1.0105(4) 0.055(2) Uani 1 1 d . . .
H81A H 0.3932 0.0691 1.0427 0.066 Uiso 1 1 calc R . .
C82 C 0.5034(5) 0.0276(3) 1.0497(4) 0.056(2) Uani 1 1 d . . .
H82A H 0.5264 0.0230 1.1091 0.067 Uiso 1 1 calc R . .
C83 C 0.5495(5) 0.0062(3) 1.0042(4) 0.059(2) Uani 1 1 d . . .
H83A H 0.6032 -0.0138 1.0317 0.071 Uiso 1 1 calc R . .
C84 C 0.5159(4) 0.0143(3) 0.9158(4) 0.0440(16) Uani 1 1 d . . .
H84A H 0.5481 0.0000 0.8843 0.053 Uiso 1 1 calc R . .
C85 C 0.3094(3) 0.10260(16) 0.7371(3) 0.0406(15) Uani 1 1 d G . .
C86 C 0.3161(3) 0.15158(17) 0.7154(3) 0.066(2) Uani 1 1 d G . .
H86A H 0.3748 0.1643 0.7188 0.079 Uiso 1 1 calc R . .
C87 C 0.2360(4) 0.18171(16) 0.6887(4) 0.097(4) Uani 1 1 d G . .
H87A H 0.2405 0.2148 0.6741 0.116 Uiso 1 1 calc R . .
C88 C 0.1492(3) 0.1629(2) 0.6837(4) 0.088(3) Uani 1 1 d G . .
H88A H 0.0950 0.1832 0.6657 0.106 Uiso 1 1 calc R . .
C89 C 0.1425(3) 0.1139(2) 0.7054(4) 0.073(3) Uani 1 1 d G . .
H89A H 0.0838 0.1011 0.7020 0.088 Uiso 1 1 calc R . .
C90 C 0.2226(3) 0.08375(15) 0.7321(3) 0.062(2) Uani 1 1 d G . .
H90A H 0.2181 0.0506 0.7467 0.074 Uiso 1 1 calc R . .
C91 C 0.5741(4) -0.04555(19) 0.7290(3) 0.0266(11) Uani 1 1 d . . .
C92 C 0.4828(4) -0.0428(2) 0.7319(3) 0.0258(11) Uani 1 1 d . . .
C93 C 0.4629(4) -0.0794(2) 0.7815(4) 0.0407(15) Uani 1 1 d . . .
H93A H 0.4019 -0.0806 0.7828 0.049 Uiso 1 1 calc R . .
C94 C 0.5307(5) -0.1138(3) 0.8285(4) 0.0473(17) Uani 1 1 d . . .
H94A H 0.5151 -0.1372 0.8617 0.057 Uiso 1 1 calc R . .
C95 C 0.6200(4) -0.1142(2) 0.8273(4) 0.0415(15) Uani 1 1 d . . .
H95A H 0.6655 -0.1375 0.8594 0.050 Uiso 1 1 calc R . .
C96 C 0.6416(4) -0.0800(2) 0.7786(4) 0.0363(14) Uani 1 1 d . . .
H96A H 0.7031 -0.0795 0.7784 0.044 Uiso 1 1 calc R . .
C97 C 0.5996(3) -0.0413(2) 0.5700(3) 0.0266(11) Uani 1 1 d . . .
C98 C 0.5852(4) -0.0923(2) 0.5662(4) 0.0333(12) Uani 1 1 d . . .
H98A H 0.5738 -0.1085 0.6101 0.040 Uiso 1 1 calc R . .
C99 C 0.5878(4) -0.1190(2) 0.4979(4) 0.0437(15) Uani 1 1 d . . .
H99A H 0.5805 -0.1535 0.4969 0.052 Uiso 1 1 calc R . .
C100 C 0.6007(4) -0.0959(2) 0.4313(4) 0.0414(15) Uani 1 1 d . . .
H10B H 0.6017 -0.1145 0.3850 0.050 Uiso 1 1 calc R . .
C101 C 0.6121(4) -0.0460(2) 0.4331(4) 0.0375(14) Uani 1 1 d . . .
H10C H 0.6206 -0.0300 0.3876 0.045 Uiso 1 1 calc R . .
C102 C 0.6113(4) -0.0187(2) 0.5014(3) 0.0306(12) Uani 1 1 d . . .
H10D H 0.6188 0.0158 0.5015 0.037 Uiso 1 1 calc R . .
C103 C 0.7245(3) 0.0124(2) 0.7176(3) 0.0285(11) Uani 1 1 d . . .
C104 C 0.7554(4) 0.0242(3) 0.8037(4) 0.0447(16) Uani 1 1 d . . .
H10E H 0.7116 0.0235 0.8301 0.054 Uiso 1 1 calc R . .
C105 C 0.8499(5) 0.0370(3) 0.8520(4) 0.0554(19) Uani 1 1 d . . .
H10F H 0.8700 0.0438 0.9106 0.067 Uiso 1 1 calc R . .
C106 C 0.9123(4) 0.0395(3) 0.8134(5) 0.0506(18) Uani 1 1 d . . .
H10G H 0.9758 0.0485 0.8456 0.061 Uiso 1 1 calc R . .
C107 C 0.8845(4) 0.0290(3) 0.7272(4) 0.0462(16) Uani 1 1 d . . .
H10H H 0.9281 0.0314 0.7008 0.055 Uiso 1 1 calc R . .
C108 C 0.7901(4) 0.0148(2) 0.6805(4) 0.0374(14) Uani 1 1 d . . .
H10I H 0.7710 0.0067 0.6225 0.045 Uiso 1 1 calc R . .
C109 C 0.1484(3) 0.01722(19) 0.2538(3) 0.0219(10) Uani 1 1 d . . .
C110 C 0.1164(3) 0.06709(19) 0.2767(3) 0.0230(10) Uani 1 1 d . . .
C111 C 0.3183(3) -0.04575(18) 0.4033(3) 0.0206(10) Uani 1 1 d . . .
C112 C 0.3707(3) -0.01919(19) 0.4887(3) 0.0219(10) Uani 1 1 d . . .
C113 C 0.2176(3) 0.11861(19) 0.4708(3) 0.0220(10) Uani 1 1 d . . .
C114 C 0.2954(3) 0.09021(19) 0.5419(3) 0.0220(10) Uani 1 1 d . . .
C115 C 0.0069(4) -0.1479(2) 0.3303(4) 0.0330(12) Uani 1 1 d . . .
H11B H 0.0334 -0.1763 0.3166 0.040 Uiso 1 1 calc R . .
C116 C -0.0652(4) -0.1534(2) 0.3604(4) 0.0386(14) Uani 1 1 d . . .
H11C H -0.0860 -0.1852 0.3677 0.046 Uiso 1 1 calc R . .
C117 C -0.1053(4) -0.1126(3) 0.3792(4) 0.0414(15) Uani 1 1 d . . .
H11D H -0.1550 -0.1155 0.3985 0.050 Uiso 1 1 calc R . .
C118 C -0.0715(5) -0.0670(3) 0.3694(4) 0.0441(16) Uani 1 1 d . . .
H11E H -0.0978 -0.0380 0.3817 0.053 Uiso 1 1 calc R . .
C119 C 0.0017(4) -0.0642(2) 0.3410(3) 0.0327(12) Uani 1 1 d . . .
H11F H 0.0261 -0.0330 0.3362 0.039 Uiso 1 1 calc R . .
C120 C 0.0030(4) 0.0546(2) 0.4923(4) 0.0355(13) Uani 1 1 d . . .
H12B H 0.0692 0.0594 0.5124 0.043 Uiso 1 1 calc R . .
C121 C -0.0310(5) 0.0235(3) 0.5375(5) 0.0498(17) Uani 1 1 d . . .
H12C H 0.0107 0.0088 0.5883 0.060 Uiso 1 1 calc R . .
C122 C -0.1279(5) 0.0143(3) 0.5067(5) 0.0533(19) Uani 1 1 d . . .
H12D H -0.1535 -0.0072 0.5356 0.064 Uiso 1 1 calc R . .
C123 C -0.1868(5) 0.0380(3) 0.4314(5) 0.0523(19) Uani 1 1 d . . .
H12E H -0.2529 0.0327 0.4083 0.063 Uiso 1 1 calc R . .
C124 C -0.1456(4) 0.0690(2) 0.3923(4) 0.0384(14) Uani 1 1 d . . .
H12F H -0.1853 0.0846 0.3416 0.046 Uiso 1 1 calc R . .
C125 C 0.2774(5) 0.1618(3) 0.2161(4) 0.0518(18) Uani 1 1 d . . .
H12G H 0.2521 0.1296 0.2094 0.062 Uiso 1 1 calc R . .
C126 C 0.3354(6) 0.1742(4) 0.1754(5) 0.075(3) Uani 1 1 d . . .
H12H H 0.3501 0.1510 0.1414 0.090 Uiso 1 1 calc R . .
C127 C 0.3731(6) 0.2223(5) 0.1850(5) 0.083(3) Uani 1 1 d . . .
H12I H 0.4114 0.2321 0.1559 0.100 Uiso 1 1 calc R . .
C128 C 0.3533(5) 0.2540(3) 0.2366(5) 0.0540(19) Uani 1 1 d . . .
H12J H 0.3789 0.2861 0.2457 0.065 Uiso 1 1 calc R . .
C129 C 0.2941(4) 0.2381(2) 0.2760(4) 0.0383(14) Uani 1 1 d . . .
H12K H 0.2811 0.2602 0.3126 0.046 Uiso 1 1 calc R . .
C130 C 0.2392(4) -0.0426(2) 0.7357(3) 0.0346(13) Uani 1 1 d . . .
H13A H 0.2815 -0.0290 0.7875 0.042 Uiso 1 1 calc R . .
C131 C 0.1614(4) -0.0678(3) 0.7354(4) 0.0444(16) Uani 1 1 d . . .
H13B H 0.1504 -0.0711 0.7857 0.053 Uiso 1 1 calc R . .
C132 C 0.0990(4) -0.0887(3) 0.6595(4) 0.0463(16) Uani 1 1 d . . .
H13C H 0.0460 -0.1071 0.6576 0.056 Uiso 1 1 calc R . .
C40 C -0.0071(4) 0.2506(2) 0.0657(3) 0.0341(13) Uani 1 1 d . . .
H40A H 0.0127 0.2708 0.0308 0.041 Uiso 1 1 calc R . .
C133 C 0.1168(4) -0.0816(2) 0.5883(4) 0.0404(14) Uani 1 1 d . . .
H13D H 0.0756 -0.0950 0.5358 0.048 Uiso 1 1 calc R . .
C134 C 0.1968(4) -0.0545(2) 0.5931(3) 0.0333(12) Uani 1 1 d . . .
H13E H 0.2073 -0.0491 0.5430 0.040 Uiso 1 1 calc R . .
C135 C 0.6448(4) 0.1124(2) 0.5449(4) 0.0328(12) Uani 1 1 d . . .
H13F H 0.6900 0.0931 0.5873 0.039 Uiso 1 1 calc R . .
C136 C 0.6773(4) 0.1444(2) 0.5007(4) 0.0394(14) Uani 1 1 d . . .
H13G H 0.7427 0.1468 0.5125 0.047 Uiso 1 1 calc R . .
C137 C 0.6124(5) 0.1735(3) 0.4381(5) 0.0526(17) Uani 1 1 d . . .
H13H H 0.6322 0.1961 0.4065 0.063 Uiso 1 1 calc R . .
C138 C 0.5183(5) 0.1680(3) 0.4239(4) 0.0503(17) Uani 1 1 d . . .
H13I H 0.4725 0.1880 0.3830 0.060 Uiso 1 1 calc R . .
C140 C 0.4893(4) 0.1330(2) 0.4695(4) 0.0352(13) Uani 1 1 d . . .
H14B H 0.4240 0.1281 0.4558 0.042 Uiso 1 1 calc R . .
C141 C 0.4427(4) 0.0399(3) 0.2973(4) 0.0442(16) Uani 1 1 d . . .
H14C H 0.4502 0.0213 0.3490 0.053 Uiso 1 1 calc R . .
H14D H 0.3909 0.0637 0.2862 0.053 Uiso 1 1 calc R . .
Cl1 Cl 0.54874(14) 0.07111(8) 0.31208(13) 0.0654(5) Uani 1 1 d . . .
Cl2 Cl 0.41484(12) -0.00074(8) 0.21061(10) 0.0554(5) Uani 1 1 d . . .
C2S C 0.2410(19) 0.2219(9) 0.8900(13) 0.136(10) Uiso 0.50 1 d PD A 1
H2SA H 0.2225 0.1900 0.8612 0.164 Uiso 0.50 1 calc PR A 1
H2SB H 0.3100 0.2257 0.9087 0.164 Uiso 0.50 1 calc PR A 1
Cl3 Cl 0.1790(5) 0.2724(3) 0.8173(5) 0.120(2) Uiso 0.50 1 d PD A 1
Cl4 Cl 0.2107(5) 0.2247(3) 0.9712(4) 0.113(2) Uiso 0.50 1 d PD A 1
C4S C 0.5307(12) 0.2334(5) 0.0086(13) 0.084(6) Uiso 0.50 1 d PD B 2
H4SA H 0.5923 0.2346 0.0572 0.100 Uiso 0.50 1 calc PR B 2
H4SB H 0.5428 0.2345 -0.0438 0.100 Uiso 0.50 1 calc PR B 2
Cl7 Cl 0.4755(6) 0.1805(4) 0.0116(5) 0.154(3) Uiso 0.50 1 d PD B 2
Cl8 Cl 0.4690(6) 0.2806(3) 0.0118(5) 0.141(3) Uiso 0.50 1 d PD B 2
C3S C 0.2837(9) 0.3905(6) 0.8344(8) 0.136(5) Uiso 1 1 d D . .
H3SA H 0.2267 0.4084 0.8316 0.163 Uiso 1 1 calc R . .
H3SB H 0.2627 0.3591 0.8043 0.163 Uiso 1 1 calc R . .
Cl5 Cl 0.3413(3) 0.42561(18) 0.7802(3) 0.1527(15) Uiso 1 1 d D . .
Cl6 Cl 0.3477(5) 0.3793(3) 0.9313(5) 0.247(3) Uiso 1 1 d D . .

loop_
_atom_site_aniso_label
_atom_site_aniso_U_11
_atom_site_aniso_U_22
_atom_site_aniso_U_33
_atom_site_aniso_U_23
_atom_site_aniso_U_13
_atom_site_aniso_U_12
Rh1 0.02028(17) 0.01698(19) 0.02025(17) -0.00121(15) 0.00886(14) -0.00215(14)
Rh2 0.01988(17) 0.01866(19) 0.01852(16) -0.00235(15) 0.00846(14) -0.00207(14)
Rh3 0.01797(17) 0.01862(19) 0.02019(17) 0.00113(15) 0.00863(14) 0.00046(14)
Rh4 0.01936(17) 0.01670(19) 0.02161(17) 0.00118(15) 0.00986(14) 0.00061(14)
Rh5 0.02096(18) 0.0241(2) 0.01714(16) 0.00123(15) 0.00735(14) -0.00118(15)
Rh6 0.01832(17) 0.0215(2) 0.01879(17) 0.00029(15) 0.00620(13) -0.00093(15)
P1 0.0246(6) 0.0181(7) 0.0245(6) 0.0000(5) 0.0104(5) -0.0010(5)
P2 0.0227(6) 0.0226(7) 0.0201(5) -0.0010(5) 0.0071(5) -0.0022(5)
P3 0.0191(6) 0.0239(7) 0.0232(6) 0.0020(5) 0.0077(5) -0.0006(5)
P4 0.0205(6) 0.0196(7) 0.0233(6) 0.0004(5) 0.0087(5) 0.0013(5)
P5 0.0275(6) 0.0297(7) 0.0216(6) -0.0025(6) 0.0094(5) 0.0000(6)
P6 0.0199(6) 0.0255(7) 0.0208(5) 0.0000(5) 0.0061(5) 0.0009(5)
O1 0.0203(16) 0.0183(18) 0.0274(17) -0.0009(14) 0.0099(14) 0.0005(13)
O2 0.0257(18) 0.0204(19) 0.0260(17) -0.0016(14) 0.0116(14) -0.0022(14)
O3 0.0250(17) 0.026(2) 0.0262(17) 0.0018(15) 0.0151(14) 0.0015(15)
O4 0.036(2) 0.021(2) 0.0281(18) -0.0008(15) 0.0180(16) 0.0002(15)
O5 0.0253(17) 0.0250(19) 0.0215(16) -0.0018(15) 0.0101(14) -0.0030(15)
O6 0.0237(17) 0.027(2) 0.0207(15) -0.0027(15) 0.0088(13) -0.0008(14)
O7 0.0223(17) 0.025(2) 0.0211(16) 0.0007(14) 0.0069(14) -0.0046(14)
O8 0.0298(18) 0.026(2) 0.0200(16) 0.0012(15) 0.0101(14) -0.0029(15)
O9 0.0183(16) 0.034(2) 0.0212(16) 0.0020(15) 0.0074(13) 0.0005(14)
O10 0.0202(16) 0.0246(19) 0.0217(15) 0.0014(15) 0.0076(13) 0.0001(14)
O11 0.0180(16) 0.028(2) 0.0254(17) 0.0037(16) 0.0056(13) -0.0001(14)
O12 0.0201(17) 0.026(2) 0.0245(17) 0.0009(15) 0.0055(14) 0.0022(14)
N1 0.026(2) 0.029(3) 0.029(2) 0.0030(19) 0.0129(18) -0.0015(18)
N3 0.032(2) 0.024(2) 0.033(2) 0.0002(19) 0.0170(19) 0.0011(18)
N4 0.028(2) 0.030(3) 0.037(2) 0.004(2) 0.018(2) 0.0028(19)
N5 0.029(2) 0.028(3) 0.030(2) 0.006(2) 0.0115(19) -0.0049(19)
N6 0.027(2) 0.024(2) 0.031(2) 0.0020(19) 0.0123(18) -0.0011(18)
C1 0.023(2) 0.029(3) 0.021(2) -0.003(2) 0.0076(19) 0.003(2)
C2 0.023(2) 0.023(3) 0.028(2) -0.001(2) 0.010(2) 0.004(2)
C3 0.034(3) 0.024(3) 0.036(3) -0.002(2) 0.015(2) 0.004(2)
C4 0.041(3) 0.028(3) 0.043(3) -0.008(3) 0.021(3) 0.007(2)
C5 0.030(3) 0.035(3) 0.035(3) 0.001(3) 0.016(2) 0.012(2)
C6 0.025(3) 0.037(3) 0.027(2) 0.003(2) 0.012(2) 0.001(2)
C7 0.030(3) 0.019(3) 0.031(3) 0.003(2) 0.012(2) 0.001(2)
C8 0.047(4) 0.039(4) 0.034(3) 0.000(3) 0.009(3) -0.016(3)
C9 0.078(5) 0.034(4) 0.052(4) 0.017(3) 0.014(4) -0.021(3)
C10 0.073(5) 0.028(4) 0.062(4) 0.000(3) 0.020(4) -0.019(3)
C11 0.056(4) 0.043(4) 0.040(3) -0.008(3) 0.010(3) -0.019(3)
C12 0.046(3) 0.028(3) 0.033(3) 0.002(2) 0.015(3) -0.003(2)
C13 0.027(3) 0.017(3) 0.026(2) 0.002(2) 0.006(2) -0.0026(19)
C14 0.035(3) 0.026(3) 0.034(3) 0.008(2) 0.017(2) 0.003(2)
C15 0.046(3) 0.047(4) 0.026(3) 0.005(3) 0.015(2) 0.002(3)
C16 0.033(3) 0.052(4) 0.037(3) 0.011(3) 0.004(3) -0.001(3)
C17 0.032(3) 0.060(5) 0.042(3) 0.015(3) 0.011(3) 0.010(3)
C18 0.032(3) 0.041(4) 0.038(3) 0.011(3) 0.016(2) 0.009(2)
C19 0.022(2) 0.028(3) 0.022(2) -0.006(2) 0.0069(19) 0.002(2)
C20 0.020(2) 0.021(3) 0.026(2) -0.002(2) 0.0063(19) -0.0014(19)
C21 0.029(3) 0.030(3) 0.036(3) -0.002(2) 0.013(2) -0.010(2)
C22 0.027(3) 0.049(4) 0.044(3) -0.013(3) 0.014(2) -0.017(3)
C23 0.028(3) 0.052(4) 0.030(3) -0.008(3) 0.005(2) -0.004(3)
C24 0.029(3) 0.043(4) 0.024(2) -0.004(2) 0.010(2) -0.006(2)
C25 0.023(2) 0.033(3) 0.019(2) -0.001(2) 0.0066(18) 0.002(2)
C26 0.028(3) 0.036(3) 0.033(3) -0.005(3) 0.011(2) -0.002(2)
C27 0.047(4) 0.038(4) 0.040(3) -0.011(3) 0.019(3) 0.003(3)
C28 0.049(4) 0.059(5) 0.040(3) -0.002(3) 0.026(3) 0.010(3)
C29 0.045(3) 0.050(4) 0.036(3) -0.001(3) 0.025(3) 0.001(3)
C30 0.043(3) 0.037(4) 0.033(3) -0.003(2) 0.022(3) -0.003(3)
C31 0.030(3) 0.024(3) 0.030(3) 0.000(2) 0.005(2) 0.001(2)
C32 0.053(4) 0.036(4) 0.113(7) 0.034(4) 0.043(4) 0.010(3)
C33 0.051(5) 0.050(5) 0.155(9) 0.051(6) 0.035(5) 0.001(4)
C34 0.063(5) 0.027(4) 0.085(6) 0.013(4) 0.004(4) 0.007(3)
C35 0.052(4) 0.038(4) 0.032(3) -0.009(3) 0.000(3) 0.015(3)
C36 0.039(3) 0.040(4) 0.024(3) 0.007(2) 0.009(2) 0.010(3)
C37 0.032(3) 0.025(3) 0.018(2) 0.000(2) 0.010(2) 0.001(2)
C38 0.029(3) 0.020(3) 0.022(2) 0.000(2) 0.011(2) 0.000(2)
C39 0.031(3) 0.026(3) 0.029(3) 0.002(2) 0.012(2) 0.001(2)
C41 0.040(3) 0.037(4) 0.029(3) 0.015(3) 0.007(2) 0.009(3)
C42 0.029(3) 0.037(3) 0.033(3) 0.006(3) 0.007(2) 0.001(2)
C43 0.021(3) 0.051(4) 0.027(3) 0.010(3) 0.009(2) 0.008(2)
C44 0.035(4) 0.075(6) 0.081(5) 0.039(5) 0.027(4) 0.010(3)
C45 0.043(4) 0.110(9) 0.142(9) 0.064(8) 0.056(5) 0.016(5)
C46 0.067(6) 0.118(10) 0.118(8) 0.061(8) 0.060(6) 0.058(6)
C47 0.072(5) 0.084(6) 0.048(4) 0.014(4) 0.032(4) 0.051(5)
C48 0.038(3) 0.062(5) 0.037(3) -0.001(3) 0.014(3) 0.018(3)
C49 0.026(3) 0.031(3) 0.027(3) -0.003(2) 0.006(2) -0.005(2)
C50 0.032(3) 0.031(3) 0.033(3) -0.007(2) 0.003(2) -0.009(2)
C51 0.039(3) 0.032(4) 0.067(4) -0.004(4) 0.009(3) 0.003(3)
C52 0.047(4) 0.055(5) 0.051(4) -0.031(4) 0.013(3) -0.019(3)
C53 0.090(6) 0.056(5) 0.039(4) -0.011(4) -0.004(4) -0.027(5)
C54 0.083(5) 0.031(4) 0.039(4) -0.003(3) -0.005(3) -0.011(4)
C55 0.023(2) 0.033(3) 0.021(2) 0.000(2) 0.0084(19) 0.004(2)
C56 0.023(2) 0.023(3) 0.021(2) 0.003(2) 0.0103(19) 0.0030(19)
C57 0.027(3) 0.030(3) 0.034(3) 0.002(2) 0.017(2) 0.000(2)
C58 0.032(3) 0.039(4) 0.036(3) -0.004(3) 0.024(2) 0.006(2)
C59 0.030(3) 0.034(3) 0.043(3) -0.012(3) 0.014(2) 0.009(2)
C60 0.033(3) 0.022(3) 0.037(3) -0.008(2) 0.015(2) 0.002(2)
C61 0.024(2) 0.022(3) 0.028(2) 0.001(2) 0.011(2) 0.003(2)
C62 0.028(3) 0.026(3) 0.028(2) -0.005(2) 0.011(2) 0.001(2)
C63 0.036(3) 0.029(3) 0.027(3) 0.003(2) 0.011(2) 0.007(2)
C64 0.051(4) 0.029(3) 0.038(3) 0.008(3) 0.018(3) 0.003(3)
C65 0.043(3) 0.035(4) 0.047(4) 0.003(3) 0.009(3) -0.012(3)
C66 0.030(3) 0.028(3) 0.039(3) 0.005(2) 0.005(2) -0.006(2)
C67 0.025(2) 0.019(3) 0.025(2) 0.000(2) 0.003(2) -0.0029(19)
C68 0.035(3) 0.039(4) 0.033(3) -0.010(3) 0.013(2) 0.003(2)
C69 0.061(4) 0.037(4) 0.033(3) -0.010(3) 0.014(3) -0.010(3)
C70 0.035(3) 0.049(4) 0.038(3) 0.000(3) -0.002(3) -0.013(3)
C71 0.024(3) 0.039(4) 0.046(3) 0.006(3) 0.004(2) 0.001(2)
C72 0.026(3) 0.029(3) 0.041(3) 0.000(2) 0.012(2) -0.002(2)
C73 0.030(3) 0.028(3) 0.024(2) -0.004(2) 0.010(2) -0.002(2)
C74 0.028(3) 0.024(3) 0.024(2) 0.001(2) 0.005(2) -0.001(2)
C75 0.030(3) 0.036(3) 0.029(3) -0.006(2) 0.010(2) -0.007(2)
C76 0.037(3) 0.024(3) 0.048(3) -0.004(3) 0.006(3) -0.006(2)
C77 0.056(4) 0.039(4) 0.030(3) -0.010(3) 0.008(3) -0.013(3)
C78 0.052(4) 0.035(4) 0.029(3) -0.007(3) 0.016(3) -0.007(3)
C79 0.035(3) 0.038(3) 0.024(3) 0.000(2) 0.013(2) -0.008(2)
C80 0.038(3) 0.066(5) 0.041(3) -0.012(3) 0.020(3) -0.009(3)
C81 0.061(4) 0.084(6) 0.033(3) -0.017(4) 0.032(3) -0.029(4)
C82 0.060(4) 0.084(6) 0.023(3) 0.003(3) 0.015(3) -0.024(4)
C83 0.050(4) 0.091(6) 0.035(3) 0.023(4) 0.016(3) 0.005(4)
C84 0.048(4) 0.060(5) 0.026(3) 0.002(3) 0.017(3) 0.001(3)
C85 0.046(4) 0.048(4) 0.030(3) -0.005(3) 0.017(3) 0.011(3)
C86 0.078(5) 0.053(5) 0.085(6) 0.024(4) 0.052(5) 0.028(4)
C87 0.108(8) 0.073(7) 0.140(9) 0.061(7) 0.083(7) 0.052(6)
C88 0.084(7) 0.093(8) 0.104(7) 0.044(6) 0.053(6) 0.057(6)
C89 0.035(4) 0.088(7) 0.087(6) -0.027(5) 0.015(4) 0.018(4)
C90 0.042(4) 0.056(5) 0.085(5) -0.024(4) 0.022(4) 0.005(3)
C91 0.033(3) 0.023(3) 0.023(2) 0.004(2) 0.009(2) 0.004(2)
C92 0.028(3) 0.027(3) 0.022(2) 0.004(2) 0.008(2) 0.001(2)
C93 0.036(3) 0.044(4) 0.043(3) 0.018(3) 0.017(3) 0.009(3)
C94 0.049(4) 0.049(4) 0.049(4) 0.026(3) 0.024(3) 0.011(3)
C95 0.047(4) 0.037(4) 0.037(3) 0.014(3) 0.011(3) 0.015(3)
C96 0.033(3) 0.042(4) 0.037(3) 0.011(3) 0.016(2) 0.012(3)
C97 0.020(2) 0.027(3) 0.029(2) -0.004(2) 0.005(2) 0.002(2)
C98 0.035(3) 0.031(3) 0.035(3) 0.001(3) 0.014(2) -0.004(2)
C99 0.050(4) 0.026(3) 0.049(4) -0.009(3) 0.012(3) -0.003(3)
C100 0.047(3) 0.036(4) 0.039(3) -0.013(3) 0.015(3) 0.007(3)
C101 0.035(3) 0.045(4) 0.038(3) -0.004(3) 0.020(2) 0.001(3)
C102 0.033(3) 0.031(3) 0.027(3) -0.004(2) 0.010(2) -0.004(2)
C103 0.022(2) 0.029(3) 0.029(3) -0.001(2) 0.003(2) 0.002(2)
C104 0.031(3) 0.069(5) 0.028(3) -0.009(3) 0.005(2) 0.000(3)
C105 0.043(4) 0.080(6) 0.031(3) -0.012(3) 0.001(3) 0.000(4)
C106 0.025(3) 0.054(4) 0.060(4) -0.006(3) 0.003(3) -0.002(3)
C107 0.027(3) 0.059(5) 0.050(4) -0.007(3) 0.013(3) -0.010(3)
C108 0.026(3) 0.049(4) 0.035(3) -0.006(3) 0.010(2) -0.004(2)
C109 0.026(2) 0.019(3) 0.020(2) -0.0024(19) 0.0073(19) 0.0020(19)
C110 0.020(2) 0.023(3) 0.021(2) 0.002(2) 0.0028(18) -0.0010(19)
C111 0.024(2) 0.020(3) 0.019(2) -0.0005(19) 0.0092(18) 0.0013(18)
C112 0.018(2) 0.024(3) 0.023(2) 0.004(2) 0.0074(18) 0.0054(19)
C113 0.024(2) 0.021(3) 0.022(2) -0.0025(19) 0.0100(19) 0.0000(19)
C114 0.022(2) 0.025(3) 0.019(2) -0.002(2) 0.0085(19) 0.0035(19)
C115 0.033(3) 0.032(3) 0.034(3) 0.000(2) 0.013(2) -0.002(2)
C116 0.037(3) 0.039(4) 0.044(3) 0.007(3) 0.020(3) -0.008(3)
C117 0.034(3) 0.056(4) 0.043(3) 0.004(3) 0.025(3) -0.005(3)
C118 0.053(4) 0.041(4) 0.053(4) 0.003(3) 0.037(3) 0.008(3)
C119 0.038(3) 0.026(3) 0.035(3) 0.002(2) 0.015(2) -0.002(2)
C120 0.039(3) 0.037(3) 0.034(3) 0.005(3) 0.018(2) -0.001(3)
C121 0.073(5) 0.040(4) 0.052(4) 0.004(3) 0.041(4) -0.002(3)
C122 0.077(5) 0.040(4) 0.074(5) 0.004(4) 0.064(4) -0.005(3)
C123 0.042(4) 0.039(4) 0.092(6) 0.005(4) 0.044(4) -0.001(3)
C124 0.034(3) 0.033(3) 0.053(4) 0.005(3) 0.022(3) 0.001(2)
C125 0.053(4) 0.058(5) 0.062(4) -0.011(4) 0.042(4) -0.008(3)
C126 0.063(5) 0.108(8) 0.073(5) -0.037(6) 0.046(4) -0.029(5)
C127 0.052(5) 0.152(10) 0.058(5) -0.015(6) 0.035(4) -0.043(5)
C128 0.038(4) 0.062(5) 0.059(4) 0.019(4) 0.016(3) -0.010(3)
C129 0.032(3) 0.033(3) 0.051(4) 0.011(3) 0.017(3) 0.001(2)
C130 0.035(3) 0.040(4) 0.029(3) 0.000(2) 0.013(2) -0.006(2)
C131 0.047(4) 0.056(5) 0.040(3) 0.008(3) 0.027(3) -0.010(3)
C132 0.040(3) 0.044(4) 0.060(4) 0.008(3) 0.025(3) -0.012(3)
C40 0.044(3) 0.030(3) 0.031(3) 0.009(2) 0.018(2) -0.001(2)
C133 0.037(3) 0.034(4) 0.047(3) -0.003(3) 0.013(3) -0.012(3)
C134 0.036(3) 0.031(3) 0.033(3) 0.003(3) 0.013(2) -0.005(2)
C135 0.026(3) 0.029(3) 0.039(3) 0.001(2) 0.008(2) -0.001(2)
C136 0.032(3) 0.044(4) 0.046(3) -0.008(3) 0.019(3) -0.010(3)
C137 0.062(4) 0.042(4) 0.063(4) 0.013(4) 0.035(4) -0.008(3)
C138 0.048(4) 0.053(5) 0.051(4) 0.022(3) 0.020(3) 0.008(3)
C140 0.030(3) 0.039(3) 0.039(3) 0.008(3) 0.016(2) 0.007(3)
C141 0.037(3) 0.048(4) 0.049(4) -0.012(3) 0.018(3) -0.016(3)
Cl1 0.0618(11) 0.0594(13) 0.0779(12) -0.0159(10) 0.0302(10) -0.0314(9)
Cl2 0.0585(10) 0.0715(13) 0.0497(9) -0.0251(9) 0.0358(8) -0.0354(9)

loop_
_atom_type_symbol
_atom_type_description
_atom_type_scat_dispersion_real
_atom_type_scat_dispersion_imag
_atom_type_scat_source
C C 0.0033 0.0016 'International Tables Vol C Tables 4.2.6.8 and 6.1.1.4'
H H 0.0000 0.0000 'International Tables Vol C Tables 4.2.6.8 and 6.1.1.4'
N N 0.0061 0.0033 'International Tables Vol C Tables 4.2.6.8 and 6.1.1.4'
O O 0.0106 0.0060 'International Tables Vol C Tables 4.2.6.8 and 6.1.1.4'
P P 0.1023 0.0942 'International Tables Vol C Tables 4.2.6.8 and 6.1.1.4'
Cl Cl 0.1484 0.1585 'International Tables Vol C Tables 4.2.6.8 and 6.1.1.4'
Rh Rh -1.1178 0.9187 'International Tables Vol C Tables 4.2.6.8 and 6.1.1.4'

loop_
_geom_angle_atom_site_label_1
_geom_angle_atom_site_label_2
_geom_angle_atom_site_label_3
_geom_angle
_geom_angle_site_symmetry_1
_geom_angle_site_symmetry_3
_geom_angle_publ_flag
C20 Rh1 O1 88.73(17) . . ?
C20 Rh1 O5 169.88(18) . . ?
O1 Rh1 O5 81.21(13) . . ?
C20 Rh1 P1 94.24(15) . . ?
O1 Rh1 P1 172.90(9) . . ?
O5 Rh1 P1 95.64(10) . . ?
C20 Rh1 N1 94.55(18) . . ?
O1 Rh1 N1 85.37(15) . . ?
O5 Rh1 N1 85.77(14) . . ?
P1 Rh1 N1 100.80(12) . . ?
C20 Rh1 Rh2 96.26(14) . . ?
O1 Rh1 Rh2 85.04(9) . . ?
O5 Rh1 Rh2 81.86(9) . . ?
P1 Rh1 Rh2 88.23(4) . . ?
N1 Rh1 Rh2 165.36(12) . . ?
C1 Rh2 O6 93.64(17) . . ?
C1 Rh2 O2 175.41(16) . . ?
O6 Rh2 O2 81.85(13) . . ?
C1 Rh2 P2 90.14(14) . . ?
O6 Rh2 P2 175.68(10) . . ?
O2 Rh2 P2 94.41(9) . . ?
C1 Rh2 Rh1 95.80(15) . . ?
O6 Rh2 Rh1 87.94(9) . . ?
O2 Rh2 Rh1 84.88(9) . . ?
P2 Rh2 Rh1 89.58(4) . . ?
C1 Rh2 Cl2 97.06(16) . . ?
O6 Rh2 Cl2 82.99(10) . . ?
O2 Rh2 Cl2 81.65(10) . . ?
P2 Rh2 Cl2 98.65(5) . . ?
Rh1 Rh2 Cl2 164.69(4) . . ?
C56 Rh3 O9 91.24(16) . . ?
C56 Rh3 O3 173.00(16) . . ?
O9 Rh3 O3 81.83(13) . . ?
C56 Rh3 P3 88.56(14) . . ?
O9 Rh3 P3 173.49(10) . . ?
O3 Rh3 P3 98.43(9) . . ?
C56 Rh3 N3 94.36(18) . . ?
O9 Rh3 N3 83.58(14) . . ?
O3 Rh3 N3 84.02(14) . . ?
P3 Rh3 N3 102.93(12) . . ?
C56 Rh3 Rh4 97.84(14) . . ?
O9 Rh3 Rh4 85.51(9) . . ?
O3 Rh3 Rh4 82.57(9) . . ?
P3 Rh3 Rh4 88.07(4) . . ?
N3 Rh3 Rh4 163.78(11) . . ?
C38 Rh4 O4 90.48(17) . . ?
C38 Rh4 O10 171.67(17) . . ?
O4 Rh4 O10 81.23(13) . . ?
C38 Rh4 P4 90.78(15) . . ?
O4 Rh4 P4 173.20(10) . . ?
O10 Rh4 P4 97.55(10) . . ?
C38 Rh4 N4 92.17(18) . . ?
O4 Rh4 N4 84.70(15) . . ?
O10 Rh4 N4 86.30(14) . . ?
P4 Rh4 N4 101.92(13) . . ?
C38 Rh4 Rh3 97.54(14) . . ?
O4 Rh4 Rh3 86.23(9) . . ?
O10 Rh4 Rh3 82.79(8) . . ?
P4 Rh4 Rh3 86.98(4) . . ?
N4 Rh4 Rh3 166.76(12) . . ?
C92 Rh5 O8 88.49(17) . . ?
C92 Rh5 O11 172.49(17) . . ?
O8 Rh5 O11 84.04(13) . . ?
C92 Rh5 P5 94.84(15) . . ?
O8 Rh5 P5 172.68(10) . . ?
O11 Rh5 P5 92.68(10) . . ?
C92 Rh5 N5 95.38(19) . . ?
O8 Rh5 N5 84.54(15) . . ?
O11 Rh5 N5 83.10(14) . . ?
P5 Rh5 N5 101.60(12) . . ?
C92 Rh5 Rh6 97.07(15) . . ?
O8 Rh5 Rh6 86.14(9) . . ?
O11 Rh5 Rh6 83.30(9) . . ?
P5 Rh5 Rh6 86.98(4) . . ?
N5 Rh5 Rh6 164.23(11) . . ?
C74 Rh6 O12 91.36(18) . . ?
C74 Rh6 P6 91.64(15) . . ?
O12 Rh6 P6 172.10(10) . . ?
C74 Rh6 O7 175.31(18) . . ?
O12 Rh6 O7 83.96(13) . . ?
P6 Rh6 O7 92.98(10) . . ?
C74 Rh6 N6 94.62(19) . . ?
O12 Rh6 N6 82.72(14) . . ?
P6 Rh6 N6 104.32(12) . . ?
O7 Rh6 N6 85.06(14) . . ?
C74 Rh6 Rh5 96.62(15) . . ?
O12 Rh6 Rh5 85.37(10) . . ?
P6 Rh6 Rh5 87.02(4) . . ?
O7 Rh6 Rh5 82.78(9) . . ?
N6 Rh6 Rh5 163.79(11) . . ?
C2 P1 C7 103.2(2) . . ?
C2 P1 C13 106.0(2) . . ?
C7 P1 C13 100.9(2) . . ?
C2 P1 Rh1 111.45(18) . . ?
C7 P1 Rh1 121.06(17) . . ?
C13 P1 Rh1 112.71(17) . . ?
C19 P2 C31 103.4(2) . . ?
C19 P2 C25 106.0(2) . . ?
C31 P2 C25 106.4(2) . . ?
C19 P2 Rh2 111.97(16) . . ?
C31 P2 Rh2 113.03(17) . . ?
C25 P2 Rh2 115.12(16) . . ?
C37 P3 C49 103.8(2) . . ?
C37 P3 C43 101.2(3) . . ?
C49 P3 C43 102.6(3) . . ?
C37 P3 Rh3 112.56(17) . . ?
C49 P3 Rh3 116.41(18) . . ?
C43 P3 Rh3 118.29(17) . . ?
C55 P4 C61 101.9(2) . . ?
C55 P4 C67 105.0(2) . . ?
C61 P4 C67 100.3(2) . . ?
C55 P4 Rh4 113.18(19) . . ?
C61 P4 Rh4 119.66(17) . . ?
C67 P4 Rh4 114.74(17) . . ?
C73 P5 C85 106.6(2) . . ?
C73 P5 C79 99.6(2) . . ?
C85 P5 C79 102.9(2) . . ?
C73 P5 Rh5 113.32(17) . . ?
C85 P5 Rh5 109.84(15) . . ?
C79 P5 Rh5 122.9(2) . . ?
C91 P6 C97 104.7(3) . . ?
C91 P6 C103 102.5(2) . . ?
C97 P6 C103 103.4(2) . . ?
C91 P6 Rh6 114.37(18) . . ?
C97 P6 Rh6 110.99(17) . . ?
C103 P6 Rh6 119.31(19) . . ?
C109 O1 Rh1 117.8(3) . . ?
C109 O2 Rh2 117.1(3) . . ?
C110 O3 Rh3 119.3(3) . . ?
C110 O4 Rh4 116.4(3) . . ?
C111 O5 Rh1 120.7(3) . . ?
C111 O6 Rh2 114.6(3) . . ?
C112 O7 Rh6 118.4(3) . . ?
C112 O8 Rh5 117.2(3) . . ?
C113 O9 Rh3 116.3(3) . . ?
C113 O10 Rh4 119.7(3) . . ?
C114 O11 Rh5 118.4(3) . . ?
C114 O12 Rh6 116.5(3) . . ?
C115 N1 C119 117.9(5) . . ?
C115 N1 Rh1 125.6(4) . . ?
C119 N1 Rh1 116.4(4) . . ?
C120 N3 C124 116.4(5) . . ?
C120 N3 Rh3 119.1(4) . . ?
C124 N3 Rh3 124.6(4) . . ?
C129 N4 C125 117.7(5) . . ?
C129 N4 Rh4 124.0(4) . . ?
C125 N4 Rh4 117.4(4) . . ?
C134 N5 C130 117.6(5) . . ?
C134 N5 Rh5 116.3(3) . . ?
C130 N5 Rh5 126.1(4) . . ?
C140 N6 C135 116.8(5) . . ?
C140 N6 Rh6 116.3(3) . . ?
C135 N6 Rh6 126.9(4) . . ?
C2 C1 C6 115.4(5) . . ?
C2 C1 Rh2 123.7(4) . . ?
C6 C1 Rh2 120.9(4) . . ?
C3 C2 C1 122.1(5) . . ?
C3 C2 P1 122.1(4) . . ?
C1 C2 P1 115.6(4) . . ?
C4 C3 C2 119.9(5) . . ?
C5 C4 C3 120.0(5) . . ?
C4 C5 C6 120.3(5) . . ?
C5 C6 C1 122.0(5) . . ?
C12 C7 C8 118.0(5) . . ?
C12 C7 P1 119.8(4) . . ?
C8 C7 P1 122.2(4) . . ?
C9 C8 C7 121.5(6) . . ?
C8 C9 C10 120.0(6) . . ?
C11 C10 C9 118.9(6) . . ?
C10 C11 C12 121.1(6) . . ?
C7 C12 C11 120.3(6) . . ?
C14 C13 C18 118.2(5) . . ?
C14 C13 P1 119.6(4) . . ?
C18 C13 P1 122.1(4) . . ?
C13 C14 C15 121.0(5) . . ?
C16 C15 C14 119.9(6) . . ?
C17 C16 C15 119.7(6) . . ?
C16 C17 C18 120.9(6) . . ?
C17 C18 C13 120.2(6) . . ?
C20 C19 C24 121.5(5) . . ?
C20 C19 P2 118.6(3) . . ?
C24 C19 P2 119.8(4) . . ?
C19 C20 C21 115.0(5) . . ?
C19 C20 Rh1 121.5(4) . . ?
C21 C20 Rh1 122.8(4) . . ?
C22 C21 C20 123.1(5) . . ?
C21 C22 C23 121.3(5) . . ?
C24 C23 C22 117.6(5) . . ?
C23 C24 C19 121.4(5) . . ?
C26 C25 C30 117.9(5) . . ?
C26 C25 P2 121.2(4) . . ?
C30 C25 P2 120.3(4) . . ?
C25 C26 C27 120.2(5) . . ?
C28 C27 C26 120.8(6) . . ?
C29 C28 C27 119.7(6) . . ?
C30 C29 C28 120.0(6) . . ?
C29 C30 C25 121.3(6) . . ?
C36 C31 C32 116.8(6) . . ?
C36 C31 P2 118.9(4) . . ?
C32 C31 P2 123.9(5) . . ?
C33 C32 C31 119.9(8) . . ?
C34 C33 C32 122.3(8) . . ?
C35 C34 C33 117.7(7) . . ?
C34 C35 C36 120.0(7) . . ?
C31 C36 C35 123.0(6) . . ?
C42 C37 C38 121.2(5) . . ?
C42 C37 P3 120.9(4) . . ?
C38 C37 P3 117.9(4) . . ?
C39 C38 C37 115.6(4) . . ?
C39 C38 Rh4 122.3(4) . . ?
C37 C38 Rh4 122.1(4) . . ?
C40 C39 C38 123.0(5) . . ?
C42 C41 C40 119.4(5) . . ?
C41 C42 C37 120.7(5) . . ?
C48 C43 C44 118.5(6) . . ?
C48 C43 P3 118.6(5) . . ?
C44 C43 P3 122.8(6) . . ?
C43 C44 C45 116.8(9) . . ?
C46 C45 C44 122.1(8) . . ?
C47 C46 C45 120.3(8) . . ?
C46 C47 C48 121.4(9) . . ?
C43 C48 C47 120.9(7) . . ?
C50 C49 C54 117.2(5) . . ?
C50 C49 P3 121.0(4) . . ?
C54 C49 P3 121.7(5) . . ?
C49 C50 C51 121.4(5) . . ?
C50 C51 C52 120.7(7) . . ?
C53 C52 C51 118.3(6) . . ?
C52 C53 C54 120.3(7) . . ?
C53 C54 C49 121.8(7) . . ?
C60 C55 C56 121.7(5) . . ?
C60 C55 P4 121.8(4) . . ?
C56 C55 P4 116.5(4) . . ?
C57 C56 C55 115.3(5) . . ?
C57 C56 Rh3 122.7(4) . . ?
C55 C56 Rh3 122.0(3) . . ?
C58 C57 C56 122.9(5) . . ?
C59 C58 C57 120.4(5) . . ?
C58 C59 C60 119.7(5) . . ?
C59 C60 C55 119.8(5) . . ?
C62 C61 C66 118.0(5) . . ?
C62 C61 P4 119.8(4) . . ?
C66 C61 P4 122.3(4) . . ?
C63 C62 C61 121.4(5) . . ?
C64 C63 C62 119.7(5) . . ?
C63 C64 C65 120.3(6) . . ?
C66 C65 C64 119.9(6) . . ?
C65 C66 C61 120.6(5) . . ?
C72 C67 C68 118.6(5) . . ?
C72 C67 P4 120.1(4) . . ?
C68 C67 P4 121.2(4) . . ?
C69 C68 C67 119.9(6) . . ?
C70 C69 C68 121.5(6) . . ?
C69 C70 C71 119.4(5) . . ?
C70 C71 C72 120.6(6) . . ?
C67 C72 C71 119.9(5) . . ?
C78 C73 C74 122.4(5) . . ?
C78 C73 P5 120.5(4) . . ?
C74 C73 P5 117.0(4) . . ?
C73 C74 C75 114.5(5) . . ?
C73 C74 Rh6 121.8(4) . . ?
C75 C74 Rh6 123.5(4) . . ?
C76 C75 C74 123.7(5) . . ?
C75 C76 C77 120.0(6) . . ?
C78 C77 C76 119.6(5) . . ?
C77 C78 C73 119.8(5) . . ?
C84 C79 C80 118.6(5) . . ?
C84 C79 P5 117.0(4) . . ?
C80 C79 P5 123.2(5) . . ?
C81 C80 C79 119.6(7) . . ?
C82 C81 C80 120.9(6) . . ?
C81 C82 C83 120.8(6) . . ?
C82 C83 C84 119.2(7) . . ?
C79 C84 C83 120.9(6) . . ?
C86 C85 C90 120.0 . . ?
C86 C85 P5 120.8(3) . . ?
C90 C85 P5 119.0(3) . . ?
C85 C86 C87 120.0 . . ?
C88 C87 C86 120.0 . . ?
C87 C88 C89 120.0 . . ?
C90 C89 C88 120.0 . . ?
C89 C90 C85 120.0 . . ?
C96 C91 C92 121.1(5) . . ?
C96 C91 P6 122.3(4) . . ?
C92 C91 P6 116.6(4) . . ?
C93 C92 C91 115.5(5) . . ?
C93 C92 Rh5 122.3(4) . . ?
C91 C92 Rh5 121.9(4) . . ?
C94 C93 C92 121.9(6) . . ?
C95 C94 C93 121.2(6) . . ?
C96 C95 C94 118.7(5) . . ?
C95 C96 C91 121.4(5) . . ?
C102 C97 C98 117.7(5) . . ?
C102 C97 P6 119.0(4) . . ?
C98 C97 P6 123.3(4) . . ?
C99 C98 C97 120.1(5) . . ?
C100 C99 C98 121.2(6) . . ?
C101 C100 C99 119.3(6) . . ?
C100 C101 C102 120.5(6) . . ?
C101 C102 C97 121.2(6) . . ?
C108 C103 C104 117.6(5) . . ?
C108 C103 P6 123.4(4) . . ?
C104 C103 P6 118.9(4) . . ?
C103 C104 C105 121.7(6) . . ?
C106 C105 C104 119.2(6) . . ?
C105 C106 C107 121.4(6) . . ?
C106 C107 C108 118.5(6) . . ?
C103 C108 C107 121.6(5) . . ?
O1 C109 O2 127.0(5) . . ?
O1 C109 C110 115.7(4) . . ?
O2 C109 C110 117.2(4) . . ?
O4 C110 O3 127.4(5) . . ?
O4 C110 C109 117.5(4) . . ?
O3 C110 C109 115.1(4) . . ?
O6 C111 O5 127.0(4) . . ?
O6 C111 C112 116.4(4) . . ?
O5 C111 C112 116.6(4) . . ?
O7 C112 O8 127.2(5) . . ?
O7 C112 C111 117.9(4) . . ?
O8 C112 C111 114.9(4) . . ?
O10 C113 O9 126.1(4) . . ?
O10 C113 C114 116.4(4) . . ?
O9 C113 C114 117.5(4) . . ?
O11 C114 O12 127.3(4) . . ?
O11 C114 C113 117.4(4) . . ?
O12 C114 C113 115.2(4) . . ?
N1 C115 C116 122.5(6) . . ?
C117 C116 C115 119.5(6) . . ?
C116 C117 C118 118.4(5) . . ?
C117 C118 C119 119.0(6) . . ?
N1 C119 C118 122.7(5) . . ?
N3 C120 C121 124.3(6) . . ?
C120 C121 C122 118.7(7) . . ?
C121 C122 C123 118.2(6) . . ?
C124 C123 C122 118.3(6) . . ?
N3 C124 C123 124.1(6) . . ?
N4 C125 C126 122.1(7) . . ?
C125 C126 C127 119.2(8) . . ?
C128 C127 C126 118.7(7) . . ?
C127 C128 C129 118.3(8) . . ?
N4 C129 C128 124.0(7) . . ?
N5 C130 C131 123.4(5) . . ?
C130 C131 C132 119.0(5) . . ?
C133 C132 C131 118.1(5) . . ?
C41 C40 C39 120.1(5) . . ?
C132 C133 C134 119.7(6) . . ?
N5 C134 C133 122.2(5) . . ?
N6 C135 C136 124.8(5) . . ?
C135 C136 C137 118.8(6) . . ?
C138 C137 C136 117.5(6) . . ?
C137 C138 C140 120.7(6) . . ?
N6 C140 C138 121.2(5) . . ?
Cl2 C141 Cl1 109.2(4) . . ?
C141 Cl2 Rh2 102.8(2) . . ?
Cl4 C2S Cl3 107.3(11) . . ?
Cl8 C4S Cl7 111.9(11) . . ?
Cl6 C3S Cl5 114.5(8) . . ?

loop_
_geom_bond_atom_site_label_1
_geom_bond_atom_site_label_2
_geom_bond_distance
_geom_bond_site_symmetry_2
_geom_bond_publ_flag
Rh1 C20 2.022(5) . ?
Rh1 O1 2.125(3) . ?
Rh1 O5 2.180(3) . ?
Rh1 P1 2.2182(14) . ?
Rh1 N1 2.232(4) . ?
Rh1 Rh2 2.5257(6) . ?
Rh2 C1 2.002(5) . ?
Rh2 O6 2.124(3) . ?
Rh2 O2 2.184(3) . ?
Rh2 P2 2.2079(12) . ?
Rh2 Cl2 2.6523(16) . ?
Rh3 C56 1.998(5) . ?
Rh3 O9 2.129(3) . ?
Rh3 O3 2.175(4) . ?
Rh3 P3 2.2347(13) . ?
Rh3 N3 2.272(4) . ?
Rh3 Rh4 2.5555(5) . ?
Rh4 C38 2.012(5) . ?
Rh4 O4 2.124(4) . ?
Rh4 O10 2.176(3) . ?
Rh4 P4 2.2153(14) . ?
Rh4 N4 2.285(4) . ?
Rh5 C92 2.016(5) . ?
Rh5 O8 2.107(3) . ?
Rh5 O11 2.194(3) . ?
Rh5 P5 2.2129(14) . ?
Rh5 N5 2.261(4) . ?
Rh5 Rh6 2.5627(6) . ?
Rh6 C74 2.005(5) . ?
Rh6 O12 2.125(3) . ?
Rh6 P6 2.1998(14) . ?
Rh6 O7 2.206(3) . ?
Rh6 N6 2.304(4) . ?
P1 C2 1.800(5) . ?
P1 C7 1.842(5) . ?
P1 C13 1.843(5) . ?
P2 C19 1.806(5) . ?
P2 C31 1.840(6) . ?
P2 C25 1.841(5) . ?
P3 C37 1.821(5) . ?
P3 C49 1.835(6) . ?
P3 C43 1.850(5) . ?
P4 C55 1.821(5) . ?
P4 C61 1.839(5) . ?
P4 C67 1.849(5) . ?
P5 C73 1.815(5) . ?
P5 C85 1.844(3) . ?
P5 C79 1.847(5) . ?
P6 C91 1.809(5) . ?
P6 C97 1.831(5) . ?
P6 C103 1.844(5) . ?
O1 C109 1.248(6) . ?
O2 C109 1.263(6) . ?
O3 C110 1.259(6) . ?
O4 C110 1.252(6) . ?
O5 C111 1.253(6) . ?
O6 C111 1.253(5) . ?
O7 C112 1.249(6) . ?
O8 C112 1.274(6) . ?
O9 C113 1.262(5) . ?
O10 C113 1.252(6) . ?
O11 C114 1.245(6) . ?
O12 C114 1.269(6) . ?
N1 C115 1.318(7) . ?
N1 C119 1.336(7) . ?
N3 C120 1.329(7) . ?
N3 C124 1.348(7) . ?
N4 C129 1.316(8) . ?
N4 C125 1.340(8) . ?
N5 C134 1.328(7) . ?
N5 C130 1.335(7) . ?
N6 C140 1.338(7) . ?
N6 C135 1.341(7) . ?
C1 C2 1.414(8) . ?
C1 C6 1.419(7) . ?
C2 C3 1.400(7) . ?
C3 C4 1.379(8) . ?
C4 C5 1.378(8) . ?
C5 C6 1.391(8) . ?
C7 C12 1.385(7) . ?
C7 C8 1.398(8) . ?
C8 C9 1.372(9) . ?
C9 C10 1.391(10) . ?
C10 C11 1.374(9) . ?
C11 C12 1.390(8) . ?
C13 C14 1.383(7) . ?
C13 C18 1.386(7) . ?
C14 C15 1.388(8) . ?
C15 C16 1.366(9) . ?
C16 C17 1.365(9) . ?
C17 C18 1.384(8) . ?
C19 C20 1.406(7) . ?
C19 C24 1.407(7) . ?
C20 C21 1.407(7) . ?
C21 C22 1.371(8) . ?
C22 C23 1.389(8) . ?
C23 C24 1.376(8) . ?
C25 C26 1.380(8) . ?
C25 C30 1.413(7) . ?
C26 C27 1.391(8) . ?
C27 C28 1.377(9) . ?
C28 C29 1.373(9) . ?
C29 C30 1.371(8) . ?
C31 C36 1.375(8) . ?
C31 C32 1.391(9) . ?
C32 C33 1.387(10) . ?
C33 C34 1.384(12) . ?
C34 C35 1.367(11) . ?
C35 C36 1.385(9) . ?
C37 C42 1.409(7) . ?
C37 C38 1.415(7) . ?
C38 C39 1.408(7) . ?
C39 C40 1.388(7) . ?
C41 C42 1.379(8) . ?
C41 C40 1.384(8) . ?
C43 C48 1.376(10) . ?
C43 C44 1.384(9) . ?
C44 C45 1.419(12) . ?
C45 C46 1.337(15) . ?
C46 C47 1.289(14) . ?
C47 C48 1.376(9) . ?
C49 C50 1.377(8) . ?
C49 C54 1.388(8) . ?
C50 C51 1.378(8) . ?
C51 C52 1.388(9) . ?
C52 C53 1.378(11) . ?
C53 C54 1.379(10) . ?
C55 C60 1.407(7) . ?
C55 C56 1.415(7) . ?
C56 C57 1.403(7) . ?
C57 C58 1.380(8) . ?
C58 C59 1.373(9) . ?
C59 C60 1.383(8) . ?
C61 C62 1.392(7) . ?
C61 C66 1.401(7) . ?
C62 C63 1.384(7) . ?
C63 C64 1.372(8) . ?
C64 C65 1.389(8) . ?
C65 C66 1.386(8) . ?
C67 C72 1.397(7) . ?
C67 C68 1.405(7) . ?
C68 C69 1.384(8) . ?
C69 C70 1.365(10) . ?
C70 C71 1.383(9) . ?
C71 C72 1.397(8) . ?
C73 C78 1.401(7) . ?
C73 C74 1.408(7) . ?
C74 C75 1.415(7) . ?
C75 C76 1.366(8) . ?
C76 C77 1.384(9) . ?
C77 C78 1.379(9) . ?
C79 C84 1.372(9) . ?
C79 C80 1.394(8) . ?
C80 C81 1.393(9) . ?
C81 C82 1.347(11) . ?
C82 C83 1.363(10) . ?
C83 C84 1.404(8) . ?
C85 C86 1.3900 . ?
C85 C90 1.3900 . ?
C86 C87 1.3900 . ?
C87 C88 1.3900 . ?
C88 C89 1.3900 . ?
C89 C90 1.3900 . ?
C91 C96 1.402(7) . ?
C91 C92 1.413(7) . ?
C92 C93 1.409(8) . ?
C93 C94 1.389(8) . ?
C94 C95 1.371(9) . ?
C95 C96 1.365(8) . ?
C97 C102 1.390(7) . ?
C97 C98 1.395(8) . ?
C98 C99 1.382(8) . ?
C99 C100 1.373(9) . ?
C100 C101 1.362(9) . ?
C101 C102 1.381(8) . ?
C103 C108 1.378(8) . ?
C103 C104 1.390(8) . ?
C104 C105 1.396(9) . ?
C105 C106 1.352(10) . ?
C106 C107 1.388(9) . ?
C107 C108 1.400(8) . ?
C109 C110 1.537(7) . ?
C111 C112 1.536(6) . ?
C113 C114 1.531(7) . ?
C115 C116 1.391(8) . ?
C116 C117 1.361(9) . ?
C117 C118 1.373(9) . ?
C118 C119 1.381(8) . ?
C120 C121 1.371(8) . ?
C121 C122 1.386(10) . ?
C122 C123 1.400(10) . ?
C123 C124 1.366(9) . ?
C125 C126 1.363(9) . ?
C126 C127 1.405(14) . ?
C127 C128 1.343(12) . ?
C128 C129 1.388(9) . ?
C130 C131 1.368(8) . ?
C131 C132 1.390(9) . ?
C132 C133 1.355(9) . ?
C133 C134 1.398(8) . ?
C135 C136 1.361(8) . ?
C136 C137 1.381(9) . ?
C137 C138 1.368(9) . ?
C138 C140 1.402(9) . ?
C141 Cl2 1.753(6) . ?
C141 Cl1 1.755(6) . ?
C2S Cl4 1.622(16) . ?
C2S Cl3 1.838(17) . ?
C4S Cl8 1.600(14) . ?
C4S Cl7 1.673(15) . ?
C3S Cl6 1.585(11) . ?
C3S Cl5 1.777(12) . ?

loop_
_geom_torsion_atom_site_label_1
_geom_torsion_atom_site_label_2
_geom_torsion_atom_site_label_3
_geom_torsion_atom_site_label_4
_geom_torsion
_geom_torsion_site_symmetry_1
_geom_torsion_site_symmetry_2
_geom_torsion_site_symmetry_3
_geom_torsion_site_symmetry_4
_geom_torsion_publ_flag
O1 Rh1 Rh2 O2 17.71(12) . . . . ?
O5 Rh1 Rh2 O6 17.91(14) . . . . ?
P1 Rh1 Rh2 P2 105.49(5) . . . . ?
P1 Rh1 Rh2 C2 12.27(10) . . . . ?
C20 Rh1 Rh2 P2 11.42(15) . . . . ?
C20 Rh1 Rh2 C2 -81.80(18) . . . . ?
O3 Rh3 Rh4 O4 19.21(13) . . . . ?
O9 Rh3 Rh4 O10 19.92(14) . . . . ?
P3 Rh3 Rh4 P4 100.82(5) . . . . ?
P3 Rh3 Rh4 C38 10.43(15) . . . . ?
C56 Rh3 Rh4 P4 12.54(14) . . . . ?
C56 Rh1 Rh2 C38 -17.87(5) . . . . ?
O7 Rh5 Rh6 O8 -19.09(13) . . . . ?
O11 Rh5 Rh6 O12 19.13(13) . . . . ?
P5 Rh5 Rh6 P6 108.21(5) . . . . ?
P5 Rh5 Rh6 C74 16.91(16) . . . . ?
C92 Rh5 Rh6 P6 13.71(15) . . . . ?
C92 Rh5 Rh6 C74 -77.6(2) . . . . ?
